data_1557174
loop_
_publ_author_name
'Tickner, Ben J.'
'Semenova, Olga'
'Iali, Wissam'
'Rayner, Peter J.'
'Whitwood, Adrian C.'
'Duckett, Simon B.'

_publ_section_title
;
 Optimisation of pyruvate hyperpolarisation using SABRE by tuning the
 active magnetisation transfer catalyst.
;
_journal_issue 5
_journal_name_full 'Catalysis science &amp; technology'
_journal_page_first 1343
_journal_page_last 1355
_journal_paper_doi 10.1039/c9cy02498k
_journal_volume 10
_journal_year 2020
_chemical_formula_moiety 'C56 H64 Cl2 Ir2 N4 S2, C H4 O'
_chemical_formula_sum 'C57 H68 Cl2 Ir2 N4 O S2'
_chemical_formula_weight 1344.57
_space_group_crystal_system monoclinic
_space_group_IT_number 14
_space_group_name_Hall '-P 2ybc'
_space_group_name_H-M_alt 'P 1 21/c 1'
_atom_sites_solution_hydrogens mixed
_atom_sites_solution_primary dual
_audit_creation_date 2019-09-30
_audit_creation_method
;
Olex2 1.2
(compiled 2018.05.29 svn.r3508 for OlexSys, GUI svn.r5506)
;
_audit_update_record
;
2019-10-04 deposited with the CCDC.	2019-12-10 downloaded from the CCDC.
;
_cell_angle_alpha 90
_cell_angle_beta 90.2757(13)
_cell_angle_gamma 90
_cell_formula_units_Z 4
_cell_length_a 12.9317(2)
_cell_length_b 16.6000(3)
_cell_length_c 25.5365(4)
_cell_measurement_reflns_used 9511
_cell_measurement_temperature 110.00(10)
_cell_measurement_theta_max 70.9880
_cell_measurement_theta_min 6.5490
_cell_volume 5481.76(16)
_computing_cell_refinement 'CrysAlisPro 1.171.40.53 (Rigaku OD, 2019)'
_computing_data_collection 'CrysAlisPro 1.171.40.53 (Rigaku OD, 2019)'
_computing_data_reduction 'CrysAlisPro 1.171.40.53 (Rigaku OD, 2019)'
_computing_molecular_graphics 'Olex2 (Dolomanov et al., 2009)'
_computing_publication_material 'Olex2 (Dolomanov et al., 2009)'
_computing_structure_refinement 'ShelXL (Sheldrick, 2015)'
_computing_structure_solution 'ShelXT (Sheldrick, 2015)'
_diffrn_ambient_environment N~2~
_diffrn_ambient_temperature 110.00(10)
_diffrn_detector 'CCD plate'
_diffrn_detector_area_resol_mean 16.1450
_diffrn_detector_type Eos
_diffrn_measured_fraction_theta_full 0.998
_diffrn_measured_fraction_theta_max 0.998
_diffrn_measurement_details
;
List of Runs (angles in degrees, time in seconds):

  # Type    Start    End  Width  t~exp~   \w     \q     \k     \f   Frames
#--------------------------------------------------------------------------
  1  \w    -13.00  52.00   1.00    1.00    --    0.00  57.00 -60.00   65
  2  \w    -51.00 -20.00   1.00    1.00    --    0.00 124.00 101.00   31
  3  \w    -13.00  13.00   1.00    3.00    --   54.00 -57.00-150.00   26
  4  \w     27.00 105.00   1.00    3.00    --   54.00-125.00 120.00   78
  5  \w    -19.00  98.00   1.00    3.00    --   54.00 -19.00 -60.00  117
  6  \w     40.00  74.00   1.00    3.00    --   54.00 -57.00 120.00   34
  7  \w     92.00 119.00   1.00    3.00    --   54.00  77.00 -90.00   27
  8  \w     39.00  97.00   1.00    3.00    --  108.00-111.00-120.00   58
  9  \w    124.00 176.00   1.00    3.00    --  108.00  50.00-150.00   52
 10  \w     38.00  92.00   1.00    3.00    --  108.00-111.00 120.00   54
 11  \w     77.00 103.00   1.00    3.00    --  108.00 -50.00 -30.00   26
 12  \w     36.00  88.00   1.00    3.00    --  108.00-111.00-180.00   52
 13  \w     38.00  73.00   1.00    3.00    --  108.00 -50.00 -30.00   35
 14  \w    106.00 171.00   1.00    3.00    --  108.00  63.00   0.00   65
 15  \w     77.00 113.00   1.00    3.00    --  108.00-111.00 -90.00   36
 16  \w     90.00 176.00   1.00    3.00    --  108.00  63.00 120.00   86
 17  \w    113.00 139.00   1.00    3.00    --  108.00 -12.00-150.00   26
 18  \w     36.00  73.00   1.00    3.00    --  108.00 -12.00-150.00   37
;
_diffrn_measurement_device 'four-circle diffractometer'
_diffrn_measurement_device_type 'SuperNova, Dual, Cu at home/near, Eos'
_diffrn_measurement_method '\w scans'
_diffrn_orient_matrix_type 'CrysAlisPro convention (1999,Acta A55,543-557)'
_diffrn_orient_matrix_UB_11 0.0536477000
_diffrn_orient_matrix_UB_12 -0.0704874000
_diffrn_orient_matrix_UB_13 0.0284325000
_diffrn_orient_matrix_UB_21 -0.0369154000
_diffrn_orient_matrix_UB_22 0.0333776000
_diffrn_orient_matrix_UB_23 0.0530168000
_diffrn_orient_matrix_UB_31 -0.0996791000
_diffrn_orient_matrix_UB_32 -0.0503459000
_diffrn_orient_matrix_UB_33 -0.0047444000
_diffrn_radiation_monochromator mirror
_diffrn_radiation_probe x-ray
_diffrn_radiation_type CuK\a
_diffrn_radiation_wavelength 1.54184
_diffrn_reflns_av_R_equivalents 0.0256
_diffrn_reflns_av_unetI/netI 0.0331
_diffrn_reflns_Laue_measured_fraction_full 0.998
_diffrn_reflns_Laue_measured_fraction_max 0.998
_diffrn_reflns_limit_h_max 14
_diffrn_reflns_limit_h_min -15
_diffrn_reflns_limit_k_max 18
_diffrn_reflns_limit_k_min -19
_diffrn_reflns_limit_l_max 30
_diffrn_reflns_limit_l_min -29
_diffrn_reflns_number 20688
_diffrn_reflns_point_group_measured_fraction_full 0.998
_diffrn_reflns_point_group_measured_fraction_max 0.998
_diffrn_reflns_theta_full 67.076
_diffrn_reflns_theta_max 67.076
_diffrn_reflns_theta_min 3.462
_diffrn_source 'micro-focus sealed X-ray tube'
_diffrn_source_type 'SuperNova (Cu) X-ray Source'
_exptl_absorpt_coefficient_mu 11.192
_exptl_absorpt_correction_T_max 0.674
_exptl_absorpt_correction_T_min 0.403
_exptl_absorpt_correction_type gaussian
_exptl_absorpt_process_details
;
CrysAlisPro 1.171.40.53 (Rigaku Oxford Diffraction, 2019)
Numerical absorption correction based on gaussian integration over
			a multifaceted crystal model
Empirical absorption correction using spherical harmonics,
 implemented in SCALE3 ABSPACK scaling algorithm.
;
_exptl_crystal_colour 'clear yellow'
_exptl_crystal_colour_lustre clear
_exptl_crystal_colour_primary yellow
_exptl_crystal_density_diffrn 1.629
_exptl_crystal_description block
_exptl_crystal_F_000 2664
_exptl_crystal_recrystallization_method 'crystallisation from methanol'
_exptl_crystal_size_max 0.149
_exptl_crystal_size_mid 0.09
_exptl_crystal_size_min 0.078
_refine_diff_density_max 1.916
_refine_diff_density_min -1.357
_refine_diff_density_rms 0.098
_refine_ls_extinction_method none
_refine_ls_goodness_of_fit_ref 1.036
_refine_ls_hydrogen_treatment mixed
_refine_ls_matrix_type full
_refine_ls_number_parameters 650
_refine_ls_number_reflns 9782
_refine_ls_number_restraints 4
_refine_ls_restrained_S_all 1.036
_refine_ls_R_factor_all 0.0357
_refine_ls_R_factor_gt 0.0299
_refine_ls_shift/su_max 0.001
_refine_ls_shift/su_mean 0.000
_refine_ls_structure_factor_coef Fsqd
_refine_ls_weighting_details 'w=1/[\s^2^(Fo^2^)+(0.0265P)^2^+13.1045P] where P=(Fo^2^+2Fc^2^)/3'
_refine_ls_weighting_scheme calc
_refine_ls_wR_factor_gt 0.0678
_refine_ls_wR_factor_ref 0.0712
_reflns_Friedel_coverage 0.000
_reflns_number_gt 8700
_reflns_number_total 9782
_reflns_threshold_expression 'I > 2\s(I)'
_cod_data_source_file c9cy02498k2.cif
_cod_data_source_block sbd1906
_cod_depositor_comments
;Adding full bibliography for 1557173--1557174.cif.

 Adding full bibliography for 1557173--1557174.cif.
;
_cod_original_cell_volume 5481.76(15)
_cod_database_code 1557174
_shelx_shelxl_version_number 2018/3
_chemical_oxdiff_formula 'C57 H64 Cl2 Ir2 N4 O S2'
_chemical_oxdiff_usercomment 'Ben Tickner BT Ma1'
_shelx_space_group_comment
;
The symmetry employed for this shelxl refinement is uniquely defined
by the following loop, which should always be used as a source of
symmetry information in preference to the above space-group names.
They are only intended as comments.
;
_shelx_estimated_absorpt_t_max 0.476
_shelx_estimated_absorpt_t_min 0.286
_reflns_odcompleteness_completeness 99.73
_reflns_odcompleteness_iscentric 1
_reflns_odcompleteness_theta 66.97
_olex2_refinement_description
;
1. Fixed Uiso
 At 1.2 times of:
  All C(H) groups, All C(H,H) groups
 At 1.5 times of:
  All C(H,H,H) groups, All O(H) groups
2. Restrained distances
 C46A-Cl1A \\sim Cl1A-C48A
 with sigma of 0.02
 C43A-C44A \\sim C44-C43
 with sigma of 0.02
 S1-C43 \\sim S1-C43A
 with sigma of 0.02
 C49A-C43A \\sim C43A-C45A
 with sigma of 0.02
3. Uiso/Uaniso restraints and constraints
Uanis(C49A) = Uanis(C49)
Uanis(C48) = Uanis(C48A)
Uanis(C47A) = Uanis(C47)
Uanis(C46A) = Uanis(C46)
Uanis(C45A) = Uanis(C45)
Uanis(C44A) = Uanis(C44)
Uanis(C43A) = Uanis(C43)
4. Others
 Sof(C43A)=Sof(H43C)=Sof(H43D)=Sof(C44A)=Sof(C45A)=Sof(H45A)=Sof(C46A)=
 Sof(H46A)=Sof(C47A)=Sof(C48A)=Sof(H48A)=Sof(C49A)=Sof(H49A)=Sof(Cl1A)=1-FVAR(1)
 Sof(C43)=Sof(H43A)=Sof(H43B)=Sof(C44)=Sof(C45)=Sof(H45)=Sof(C46)=Sof(H46)=
 Sof(C47)=Sof(C48)=Sof(H48)=Sof(C49)=Sof(H49)=Sof(Cl1)=FVAR(1)
5.a Riding coordinates:
 Ir1(H,HA), Ir2(HB,HC)
5.b Secondary CH2 refined with riding coordinates:
 C43(H43A,H43B), C43A(H43C,H43D), C50(H50A,H50B)
5.c Aromatic/amide H refined with riding coordinates:
 C2(H2), C3(H3), C6(H6), C8(H8), C15(H15), C17(H17), C23(H23), C24(H24),
 C27(H27), C29(H29), C36(H36), C38(H38), C45A(H45A), C46A(H46A), C48A(H48A),
 C49A(H49A), C45(H45), C46(H46), C48(H48), C49(H49), C52(H52), C53(H53),
 C55(H55), C56(H56)
5.d Fitted hexagon refined as free rotating group:
 C44A(C45A,C46A,C47A,C48A,C49A)
5.e Idealised Me refined as rotating group:
 C10(H10A,H10B,H10C), C11(H11A,H11B,H11C), C12(H12A,H12B,H12C), C19(H19A,H19B,
 H19C), C20(H20A,H20B,H20C), C21(H21A,H21B,H21C), C31(H31A,H31B,H31C), C32(H32A,
 H32B,H32C), C33(H33A,H33B,H33C), C40(H40A,H40B,H40C), C41(H41A,H41B,H41C),
 C42(H42A,H42B,H42C), C57(H57A,H57B,H57C)
5.f Idealised tetrahedral OH refined as rotating group:
 O1(H1)
;
_olex2_date_sample_data_collection 2019-09-20
_olex2_date_sample_submission 2019-09-19
_olex2_exptl_crystal_mounting_method 'oil on 200 micrometre micromount'
_olex2_submission_original_sample_id 'BT Ma1'
_olex2_submission_special_instructions 'No special instructions were received'
_oxdiff_exptl_absorpt_empirical_details
;
Empirical correction (ABSPACK) includes:
- Absorption correction using spherical harmonics
- Frame scaling
;
_oxdiff_exptl_absorpt_empirical_full_max 1.277
_oxdiff_exptl_absorpt_empirical_full_min 0.810

loop_
_space_group_symop_operation_xyz
'x, y, z'
'-x, y+1/2, -z+1/2'
'-x, -y, -z'
'x, -y-1/2, z-1/2'

loop_
_atom_site_label
_atom_site_type_symbol
_atom_site_fract_x
_atom_site_fract_y
_atom_site_fract_z
_atom_site_U_iso_or_equiv
_atom_site_adp_type
_atom_site_occupancy
_atom_site_site_symmetry_order
_atom_site_calc_flag
_atom_site_refinement_flags_posn
_atom_site_refinement_flags_occupancy
_atom_site_disorder_assembly
_atom_site_disorder_group
C0AA C 0.2422(4) 0.3839(3) 0.26156(17) 0.0310(10) Uani 1 1 d . . . .
C2 C 0.2507(5) 0.4054(4) 0.17344(19) 0.0579(18) Uani 1 1 d . . . .
H2 H 0.277677 0.408767 0.138962 0.070 Uiso 1 1 calc R . . .
C3 C 0.1544(5) 0.4221(5) 0.1878(2) 0.068(2) Uani 1 1 d . . . .
H3 H 0.100011 0.440039 0.165607 0.082 Uiso 1 1 calc R . . .
C4 C 0.4124(4) 0.3623(3) 0.21638(16) 0.0304(10) Uani 1 1 d . . . .
C5 C 0.4406(4) 0.2822(3) 0.20970(15) 0.0298(10) Uani 1 1 d . . . .
C6 C 0.5454(4) 0.2640(3) 0.20476(17) 0.0372(11) Uani 1 1 d . . . .
H6 H 0.566074 0.209398 0.201231 0.045 Uiso 1 1 calc R . . .
C7 C 0.6198(4) 0.3238(4) 0.20487(17) 0.0409(12) Uani 1 1 d . . . .
C8 C 0.5885(4) 0.4033(4) 0.21075(18) 0.0431(13) Uani 1 1 d . . . .
H8 H 0.639251 0.444629 0.211150 0.052 Uiso 1 1 calc R . . .
C9 C 0.4843(4) 0.4242(3) 0.21610(17) 0.0388(12) Uani 1 1 d . . . .
C10 C 0.3602(4) 0.2163(3) 0.20645(19) 0.0425(12) Uani 1 1 d . . . .
H10A H 0.330470 0.214991 0.171092 0.064 Uiso 1 1 calc GR . . .
H10B H 0.305451 0.226797 0.231924 0.064 Uiso 1 1 calc GR . . .
H10C H 0.392706 0.164243 0.214207 0.064 Uiso 1 1 calc GR . . .
C11 C 0.7329(4) 0.3022(5) 0.1986(2) 0.067(2) Uani 1 1 d . . . .
H11A H 0.751220 0.259435 0.223435 0.100 Uiso 1 1 calc GR . . .
H11B H 0.775646 0.349802 0.205504 0.100 Uiso 1 1 calc GR . . .
H11C H 0.745045 0.283305 0.162783 0.100 Uiso 1 1 calc GR . . .
C12 C 0.4524(5) 0.5105(3) 0.2216(2) 0.0564(16) Uani 1 1 d . . . .
H12A H 0.402020 0.523950 0.194178 0.085 Uiso 1 1 calc GR . . .
H12B H 0.513179 0.545289 0.218247 0.085 Uiso 1 1 calc GR . . .
H12C H 0.420941 0.518706 0.256062 0.085 Uiso 1 1 calc GR . . .
C13 C 0.0547(4) 0.4278(3) 0.26964(18) 0.0391(12) Uani 1 1 d . . . .
C14 C 0.0373(4) 0.5087(3) 0.28073(19) 0.0402(12) Uani 1 1 d . . . .
C15 C -0.0582(4) 0.5291(3) 0.3024(2) 0.0424(12) Uani 1 1 d . . . .
H15 H -0.072782 0.584114 0.309394 0.051 Uiso 1 1 calc R . . .
C16 C -0.1323(4) 0.4717(3) 0.3139(2) 0.0417(12) Uani 1 1 d . . . .
C17 C -0.1104(4) 0.3921(3) 0.3037(2) 0.0457(13) Uani 1 1 d . . . .
H17 H -0.159562 0.352089 0.313015 0.055 Uiso 1 1 calc R . . .
C18 C -0.0181(4) 0.3686(3) 0.2802(2) 0.0433(13) Uani 1 1 d . . . .
C19 C 0.1174(5) 0.5718(4) 0.2705(3) 0.0635(18) Uani 1 1 d . . . .
H19A H 0.136531 0.570623 0.233387 0.095 Uiso 1 1 calc GR . . .
H19B H 0.178760 0.561008 0.292065 0.095 Uiso 1 1 calc GR . . .
H19C H 0.089508 0.624920 0.279257 0.095 Uiso 1 1 calc GR . . .
C20 C -0.2350(4) 0.4957(4) 0.3380(3) 0.0629(17) Uani 1 1 d . . . .
H20A H -0.233793 0.483891 0.375618 0.094 Uiso 1 1 calc GR . . .
H20B H -0.291023 0.465275 0.321248 0.094 Uiso 1 1 calc GR . . .
H20C H -0.246536 0.553520 0.332726 0.094 Uiso 1 1 calc GR . . .
C21 C 0.0000(5) 0.2817(4) 0.2657(3) 0.067(2) Uani 1 1 d . . . .
H21A H -0.030376 0.270932 0.231201 0.101 Uiso 1 1 calc GR . . .
H21B H -0.032440 0.246763 0.291854 0.101 Uiso 1 1 calc GR . . .
H21C H 0.074454 0.271042 0.264763 0.101 Uiso 1 1 calc GR . . .
C22 C 0.2556(3) 0.2869(3) 0.49085(16) 0.0292(10) Uani 1 1 d . . . .
C23 C 0.1576(4) 0.3373(3) 0.55626(19) 0.0419(12) Uani 1 1 d . . . .
H23 H 0.115030 0.373239 0.575500 0.050 Uiso 1 1 calc R . . .
C24 C 0.1889(4) 0.2646(3) 0.57186(18) 0.0411(12) Uani 1 1 d . . . .
H24 H 0.173285 0.238867 0.604088 0.049 Uiso 1 1 calc R . . .
C25 C 0.1818(4) 0.4268(3) 0.48070(18) 0.0372(11) Uani 1 1 d . . . .
C26 C 0.2560(5) 0.4862(3) 0.4874(2) 0.0454(13) Uani 1 1 d . . . .
C27 C 0.2352(5) 0.5597(4) 0.4629(2) 0.0600(18) Uani 1 1 d . . . .
H27 H 0.283280 0.602659 0.466369 0.072 Uiso 1 1 calc R . . .
C28 C 0.1457(6) 0.5715(4) 0.4334(2) 0.0572(16) Uani 1 1 d . . . .
C29 C 0.0756(5) 0.5107(3) 0.4288(2) 0.0502(14) Uani 1 1 d . . . .
H29 H 0.014352 0.519570 0.408943 0.060 Uiso 1 1 calc R . . .
C30 C 0.0909(4) 0.4368(3) 0.45191(19) 0.0417(12) Uani 1 1 d . . . .
C31 C 0.3538(5) 0.4719(4) 0.5189(2) 0.0590(17) Uani 1 1 d . . . .
H31A H 0.335789 0.450978 0.553567 0.088 Uiso 1 1 calc GR . . .
H31B H 0.391540 0.522790 0.522863 0.088 Uiso 1 1 calc GR . . .
H31C H 0.397494 0.432740 0.500704 0.088 Uiso 1 1 calc GR . . .
C32 C 0.1283(7) 0.6532(4) 0.4081(3) 0.092(3) Uani 1 1 d . . . .
H32A H 0.089472 0.646320 0.375320 0.138 Uiso 1 1 calc GR . . .
H32B H 0.195162 0.678399 0.400638 0.138 Uiso 1 1 calc GR . . .
H32C H 0.088889 0.687719 0.431914 0.138 Uiso 1 1 calc GR . . .
C33 C 0.0119(4) 0.3715(4) 0.4457(2) 0.0492(14) Uani 1 1 d . . . .
H33A H 0.044672 0.323458 0.430845 0.074 Uiso 1 1 calc GR . . .
H33B H -0.043384 0.389946 0.422206 0.074 Uiso 1 1 calc GR . . .
H33C H -0.017375 0.358259 0.479971 0.074 Uiso 1 1 calc GR . . .
C34 C 0.2975(4) 0.1567(3) 0.53664(16) 0.0330(10) Uani 1 1 d . . . .
C35 C 0.3980(4) 0.1529(3) 0.55631(16) 0.0346(11) Uani 1 1 d . . . .
C36 C 0.4392(4) 0.0769(3) 0.56540(18) 0.0409(12) Uani 1 1 d . . . .
H36 H 0.507100 0.072824 0.579524 0.049 Uiso 1 1 calc R . . .
C37 C 0.3849(4) 0.0065(3) 0.55460(18) 0.0409(12) Uani 1 1 d . . . .
C38 C 0.2855(4) 0.0132(3) 0.53551(18) 0.0390(11) Uani 1 1 d . . . .
H38 H 0.247003 -0.034488 0.528664 0.047 Uiso 1 1 calc R . . .
C39 C 0.2398(4) 0.0874(3) 0.52597(18) 0.0359(11) Uani 1 1 d . . . .
C40 C 0.4604(4) 0.2273(4) 0.5678(2) 0.0471(13) Uani 1 1 d . . . .
H40A H 0.490103 0.247913 0.535225 0.071 Uiso 1 1 calc GR . . .
H40B H 0.516238 0.213974 0.592433 0.071 Uiso 1 1 calc GR . . .
H40C H 0.415625 0.268410 0.583286 0.071 Uiso 1 1 calc GR . . .
C41 C 0.4350(5) -0.0742(4) 0.5638(2) 0.0536(15) Uani 1 1 d . . . .
H41A H 0.502317 -0.075614 0.546333 0.080 Uiso 1 1 calc GR . . .
H41B H 0.390628 -0.116805 0.549447 0.080 Uiso 1 1 calc GR . . .
H41C H 0.444611 -0.082727 0.601437 0.080 Uiso 1 1 calc GR . . .
C42 C 0.1312(4) 0.0937(4) 0.5047(2) 0.0512(14) Uani 1 1 d . . . .
H42A H 0.088956 0.125724 0.528719 0.077 Uiso 1 1 calc GR . . .
H42B H 0.101487 0.039661 0.501232 0.077 Uiso 1 1 calc GR . . .
H42C H 0.132556 0.119865 0.470299 0.077 Uiso 1 1 calc GR . . .
C43 C 0.2126(10) 0.1586(4) 0.3268(4) 0.0385(13) Uani 0.802(10) 1 d D P A 1
H43A H 0.164998 0.159028 0.296303 0.046 Uiso 0.802(10) 1 calc R P A 1
H43B H 0.283955 0.163214 0.313262 0.046 Uiso 0.802(10) 1 calc R P A 1
C43A C 0.219(4) 0.1649(13) 0.3227(13) 0.0385(13) Uani 0.198(10) 1 d D P A 2
H43C H 0.181325 0.170914 0.288969 0.046 Uiso 0.198(10) 1 calc R P A 2
H43D H 0.293987 0.164602 0.315697 0.046 Uiso 0.198(10) 1 calc R P A 2
C44 C 0.2022(6) 0.0807(5) 0.3541(4) 0.0329(15) Uani 0.802(10) 1 d D P A 1
C44A C 0.187(2) 0.0903(17) 0.3493(15) 0.0329(15) Uani 0.198(10) 1 d D P A 2
C45A C 0.083(2) 0.0707(16) 0.3533(14) 0.051(2) Uani 0.198(10) 1 d DG P A 2
H45A H 0.032081 0.106502 0.340089 0.062 Uiso 0.198(10) 1 calc R P A 2
C46A C 0.0538(16) -0.0013(15) 0.3767(11) 0.070(3) Uani 0.198(10) 1 d DG P A 2
H46A H -0.017423 -0.014744 0.379419 0.084 Uiso 0.198(10) 1 calc R P A 2
C47A C 0.1285(17) -0.0538(13) 0.3961(11) 0.052(2) Uani 0.198(10) 1 d G P A 2
C48A C 0.2327(16) -0.0342(15) 0.3921(11) 0.0444(17) Uani 0.198(10) 1 d DG P A 2
H48A H 0.283790 -0.069991 0.405332 0.053 Uiso 0.198(10) 1 calc R P A 2
C49A C 0.2621(17) 0.0379(17) 0.3687(13) 0.0372(17) Uani 0.198(10) 1 d DG P A 2
H49A H 0.333296 0.051255 0.366003 0.045 Uiso 0.198(10) 1 calc R P A 2
C45 C 0.1070(6) 0.0406(5) 0.3576(4) 0.051(2) Uani 0.802(10) 1 d . P A 1
H45 H 0.048445 0.063121 0.340373 0.062 Uiso 0.802(10) 1 calc R P A 1
C46 C 0.0953(7) -0.0292(6) 0.3848(4) 0.070(3) Uani 0.802(10) 1 d . P A 1
H46 H 0.030027 -0.055345 0.385730 0.084 Uiso 0.802(10) 1 calc R P A 1
C47 C 0.1776(7) -0.0614(4) 0.4106(3) 0.052(2) Uani 0.802(10) 1 d . P A 1
C48 C 0.2727(6) -0.0268(4) 0.4077(3) 0.0444(17) Uani 0.802(10) 1 d . P A 1
H48 H 0.330394 -0.051465 0.424346 0.053 Uiso 0.802(10) 1 calc R P A 1
C49 C 0.2849(6) 0.0445(5) 0.3803(3) 0.0372(17) Uani 0.802(10) 1 d . P A 1
H49 H 0.351059 0.069316 0.379339 0.045 Uiso 0.802(10) 1 calc R P A 1
C50 C 0.5390(3) 0.3273(3) 0.34595(17) 0.0292(9) Uani 1 1 d . . . .
H50A H 0.555275 0.350275 0.311168 0.035 Uiso 1 1 calc R . . .
H50B H 0.525970 0.372798 0.370138 0.035 Uiso 1 1 calc R . . .
C51 C 0.6311(3) 0.2806(3) 0.36543(17) 0.0303(10) Uani 1 1 d . . . .
C52 C 0.6779(4) 0.3011(3) 0.4130(2) 0.0424(12) Uani 1 1 d . . . .
H52 H 0.650135 0.343537 0.433497 0.051 Uiso 1 1 calc R . . .
C53 C 0.7646(5) 0.2600(4) 0.4305(3) 0.0566(16) Uani 1 1 d . . . .
H53 H 0.796827 0.274239 0.462663 0.068 Uiso 1 1 calc R . . .
C54 C 0.8032(4) 0.1981(4) 0.4005(3) 0.0567(16) Uani 1 1 d . . . .
C55 C 0.7566(4) 0.1755(4) 0.3544(2) 0.0538(15) Uani 1 1 d . . . .
H55 H 0.783271 0.131802 0.334577 0.065 Uiso 1 1 calc R . . .
C56 C 0.6705(4) 0.2169(3) 0.3371(2) 0.0409(12) Uani 1 1 d . . . .
H56 H 0.637866 0.201414 0.305233 0.049 Uiso 1 1 calc R . . .
Cl1 Cl 0.1612(4) -0.14952(16) 0.44671(12) 0.0881(11) Uani 0.802(10) 1 d . P A 1
Cl1A Cl 0.092(2) -0.1454(7) 0.4150(12) 0.146(14) Uani 0.198(10) 1 d D P A 2
Cl2 Cl 0.91403(12) 0.14677(13) 0.42033(11) 0.0991(8) Uani 1 1 d . . . .
Ir1 Ir 0.27973(2) 0.36413(2) 0.33525(2) 0.02535(6) Uani 1 1 d . . . .
H H 0.358988 0.439517 0.322706 0.068(19) Uiso 1 1 d R . . .
HA H 0.183988 0.428027 0.344966 0.047(15) Uiso 1 1 d R . . .
Ir2 Ir 0.33547(2) 0.27300(2) 0.42294(2) 0.02557(6) Uani 1 1 d . . . .
HB H 0.439088 0.324491 0.440569 0.10(2) Uiso 1 1 d R . . .
HC H 0.389488 0.193161 0.450159 0.08(2) Uiso 1 1 d R . . .
N1 N 0.3045(3) 0.3823(3) 0.21792(14) 0.0353(9) Uani 1 1 d . . . .
N2 N 0.1481(3) 0.4084(3) 0.24140(15) 0.0457(11) Uani 1 1 d . . . .
N3 N 0.1983(3) 0.3512(2) 0.50698(14) 0.0340(9) Uani 1 1 d . . . .
N4 N 0.2491(3) 0.2341(2) 0.53133(14) 0.0323(9) Uani 1 1 d . . . .
S1 S 0.18491(9) 0.24786(7) 0.36789(4) 0.0312(2) Uani 1 1 d D . . .
S2 S 0.42171(8) 0.26690(6) 0.34048(4) 0.0262(2) Uani 1 1 d . . . .
C57 C 0.4545(6) 0.5665(4) 0.3773(3) 0.070(2) Uani 1 1 d . . . .
H57A H 0.501637 0.540637 0.352511 0.105 Uiso 1 1 calc GR . . .
H57B H 0.441631 0.529931 0.406730 0.105 Uiso 1 1 calc GR . . .
H57C H 0.485733 0.616383 0.390393 0.105 Uiso 1 1 calc GR . . .
O1 O 0.3598(4) 0.5844(2) 0.35177(17) 0.0616(11) Uani 1 1 d . . . .
H1 H 0.331515 0.541376 0.341897 0.092 Uiso 1 1 calc GR . . .

loop_
_atom_site_aniso_label
_atom_site_aniso_U_11
_atom_site_aniso_U_22
_atom_site_aniso_U_33
_atom_site_aniso_U_23
_atom_site_aniso_U_13
_atom_site_aniso_U_12
C0AA 0.038(3) 0.032(2) 0.023(2) -0.0036(18) 0.0038(18) 0.007(2)
C2 0.061(4) 0.097(5) 0.015(2) 0.003(3) -0.001(2) 0.036(4)
C3 0.058(4) 0.126(6) 0.020(2) 0.001(3) -0.004(2) 0.045(4)
C4 0.035(2) 0.042(3) 0.0139(19) 0.0009(18) 0.0048(17) 0.003(2)
C5 0.038(2) 0.039(3) 0.0124(19) -0.0034(18) 0.0025(17) 0.004(2)
C6 0.046(3) 0.049(3) 0.017(2) -0.006(2) 0.0022(19) 0.016(2)
C7 0.032(3) 0.072(4) 0.018(2) -0.004(2) 0.0042(18) 0.004(3)
C8 0.050(3) 0.058(3) 0.022(2) 0.002(2) 0.009(2) -0.015(3)
C9 0.054(3) 0.045(3) 0.018(2) 0.005(2) 0.010(2) 0.000(2)
C10 0.050(3) 0.047(3) 0.030(3) -0.010(2) 0.002(2) -0.005(2)
C11 0.038(3) 0.122(6) 0.040(3) -0.014(4) 0.010(2) 0.011(4)
C12 0.088(5) 0.038(3) 0.043(3) 0.001(3) 0.016(3) 0.000(3)
C13 0.036(3) 0.055(3) 0.026(2) -0.005(2) 0.0011(19) 0.016(2)
C14 0.039(3) 0.049(3) 0.033(3) 0.010(2) 0.004(2) 0.004(2)
C15 0.044(3) 0.041(3) 0.042(3) 0.000(2) 0.006(2) 0.013(2)
C16 0.032(3) 0.051(3) 0.042(3) -0.008(2) 0.005(2) 0.005(2)
C17 0.033(3) 0.049(3) 0.055(3) -0.008(3) -0.004(2) -0.001(2)
C18 0.033(3) 0.050(3) 0.047(3) -0.013(3) -0.011(2) 0.008(2)
C19 0.056(4) 0.060(4) 0.076(4) 0.023(3) 0.024(3) 0.009(3)
C20 0.041(3) 0.071(4) 0.077(4) -0.020(4) 0.018(3) 0.005(3)
C21 0.049(3) 0.054(4) 0.098(5) -0.041(4) -0.024(3) 0.012(3)
C22 0.033(2) 0.037(3) 0.017(2) -0.0007(18) 0.0056(17) 0.0025(19)
C23 0.051(3) 0.047(3) 0.028(2) -0.003(2) 0.018(2) 0.009(2)
C24 0.050(3) 0.050(3) 0.024(2) 0.002(2) 0.019(2) 0.000(2)
C25 0.054(3) 0.033(3) 0.025(2) -0.0040(19) 0.014(2) 0.010(2)
C26 0.065(4) 0.039(3) 0.033(3) -0.012(2) 0.020(2) 0.000(3)
C27 0.083(5) 0.040(3) 0.058(4) -0.020(3) 0.035(3) -0.007(3)
C28 0.079(4) 0.042(3) 0.050(3) -0.004(3) 0.024(3) 0.017(3)
C29 0.068(4) 0.043(3) 0.039(3) -0.001(2) 0.016(3) 0.016(3)
C30 0.056(3) 0.036(3) 0.033(3) -0.005(2) 0.019(2) 0.018(2)
C31 0.059(4) 0.065(4) 0.053(4) -0.024(3) 0.017(3) -0.017(3)
C32 0.143(8) 0.039(4) 0.096(6) 0.013(4) 0.050(5) 0.023(4)
C33 0.047(3) 0.057(4) 0.043(3) -0.014(3) 0.005(2) 0.006(3)
C34 0.044(3) 0.040(3) 0.015(2) 0.0013(18) 0.0099(18) 0.006(2)
C35 0.041(3) 0.048(3) 0.014(2) 0.0067(19) 0.0035(18) -0.003(2)
C36 0.038(3) 0.062(4) 0.023(2) 0.010(2) 0.0015(19) 0.007(2)
C37 0.054(3) 0.046(3) 0.023(2) 0.007(2) 0.013(2) 0.007(3)
C38 0.048(3) 0.041(3) 0.029(2) 0.007(2) 0.008(2) -0.003(2)
C39 0.039(3) 0.042(3) 0.026(2) 0.003(2) 0.0088(19) -0.002(2)
C40 0.051(3) 0.063(4) 0.028(3) 0.004(2) -0.005(2) -0.013(3)
C41 0.065(4) 0.055(4) 0.041(3) 0.016(3) 0.016(3) 0.020(3)
C42 0.034(3) 0.060(4) 0.059(4) 0.000(3) 0.005(2) -0.005(3)
C43 0.047(3) 0.038(3) 0.031(3) -0.011(2) 0.010(2) -0.005(2)
C43A 0.047(3) 0.038(3) 0.031(3) -0.011(2) 0.010(2) -0.005(2)
C44 0.030(3) 0.031(3) 0.038(3) -0.014(2) 0.004(3) -0.003(3)
C44A 0.030(3) 0.031(3) 0.038(3) -0.014(2) 0.004(3) -0.003(3)
C45A 0.040(4) 0.050(5) 0.064(4) 0.018(4) -0.020(3) -0.013(4)
C46A 0.065(6) 0.062(6) 0.081(6) 0.037(5) -0.038(5) -0.037(5)
C47A 0.067(6) 0.035(4) 0.053(5) 0.000(3) -0.005(4) -0.010(4)
C48A 0.041(4) 0.045(4) 0.047(4) -0.008(3) -0.005(3) 0.017(3)
C49A 0.033(4) 0.035(3) 0.043(5) -0.015(3) 0.004(3) -0.003(3)
C45 0.040(4) 0.050(5) 0.064(4) 0.018(4) -0.020(3) -0.013(4)
C46 0.065(6) 0.062(6) 0.081(6) 0.037(5) -0.038(5) -0.037(5)
C47 0.067(6) 0.035(4) 0.053(5) 0.000(3) -0.005(4) -0.010(4)
C48 0.041(4) 0.045(4) 0.047(4) -0.008(3) -0.005(3) 0.017(3)
C49 0.033(4) 0.035(3) 0.043(5) -0.015(3) 0.004(3) -0.003(3)
C50 0.029(2) 0.033(2) 0.025(2) 0.0028(19) 0.0044(17) -0.0011(19)
C51 0.024(2) 0.037(3) 0.030(2) 0.0038(19) 0.0076(18) -0.0038(19)
C52 0.044(3) 0.041(3) 0.043(3) 0.000(2) -0.004(2) -0.006(2)
C53 0.046(3) 0.057(4) 0.067(4) 0.009(3) -0.019(3) -0.012(3)
C54 0.029(3) 0.062(4) 0.079(4) 0.029(3) -0.003(3) 0.002(3)
C55 0.045(3) 0.055(4) 0.062(4) 0.002(3) 0.025(3) 0.011(3)
C56 0.040(3) 0.050(3) 0.033(3) 0.000(2) 0.012(2) 0.004(2)
Cl1 0.144(3) 0.0391(12) 0.0814(18) 0.0127(11) -0.0141(18) -0.0209(14)
Cl1A 0.18(2) 0.042(6) 0.22(3) 0.015(9) 0.13(2) 0.001(8)
Cl2 0.0342(8) 0.0941(14) 0.169(2) 0.0531(15) -0.0121(10) 0.0094(8)
Ir1 0.03009(10) 0.02852(10) 0.01748(9) -0.00153(7) 0.00447(7) 0.00266(7)
Ir2 0.03040(10) 0.02897(10) 0.01741(9) -0.00064(7) 0.00703(7) 0.00272(7)
N1 0.040(2) 0.047(2) 0.0185(18) -0.0008(17) 0.0048(16) 0.0095(19)
N2 0.039(2) 0.075(3) 0.023(2) -0.004(2) -0.0010(17) 0.020(2)
N3 0.040(2) 0.039(2) 0.0231(19) -0.0042(16) 0.0117(16) 0.0049(18)
N4 0.039(2) 0.037(2) 0.0209(18) -0.0001(16) 0.0101(16) 0.0032(17)
S1 0.0317(6) 0.0349(6) 0.0271(5) -0.0067(5) 0.0081(4) -0.0026(5)
S2 0.0285(5) 0.0318(6) 0.0182(5) -0.0005(4) 0.0075(4) 0.0008(4)
C57 0.087(5) 0.056(4) 0.067(4) 0.001(3) -0.006(4) -0.033(4)
O1 0.083(3) 0.043(2) 0.058(3) 0.001(2) 0.006(2) -0.008(2)

loop_
_atom_type_symbol
_atom_type_description
_atom_type_scat_dispersion_real
_atom_type_scat_dispersion_imag
_atom_type_scat_source
C C 0.0181 0.0091 'International Tables Vol C Tables 4.2.6.8 and 6.1.1.4'
H H 0.0000 0.0000 'International Tables Vol C Tables 4.2.6.8 and 6.1.1.4'
Cl Cl 0.3639 0.7018 'International Tables Vol C Tables 4.2.6.8 and 6.1.1.4'
Ir Ir -4.7710 6.5667 'International Tables Vol C Tables 4.2.6.8 and 6.1.1.4'
N N 0.0311 0.0180 'International Tables Vol C Tables 4.2.6.8 and 6.1.1.4'
O O 0.0492 0.0322 'International Tables Vol C Tables 4.2.6.8 and 6.1.1.4'
S S 0.3331 0.5567 'International Tables Vol C Tables 4.2.6.8 and 6.1.1.4'

loop_
_exptl_crystal_face_index_h
_exptl_crystal_face_index_k
_exptl_crystal_face_index_l
_exptl_crystal_face_perp_dist
0 0 -1 0.0444
-1 1 2 0.0518
1 1 -5 0.0332
-1 -1 0 0.0661
-2 -1 -2 0.0572
-1 0 -2 0.0535
0 1 -2 0.0254
2 1 -1 0.0654
-1 0 1 0.0657
1 -2 -1 0.0426
2 -2 -1 0.0549
-1 2 1 0.0476
0 2 1 0.0427
0 -2 -1 0.0355
1 1 2 0.0587
0 0 1 0.0395

loop_
_geom_angle_atom_site_label_1
_geom_angle_atom_site_label_2
_geom_angle_atom_site_label_3
_geom_angle
N1 C0AA Ir1 128.8(3)
N1 C0AA N2 102.8(4)
N2 C0AA Ir1 128.2(3)
C3 C2 N1 107.4(4)
C2 C3 N2 107.4(5)
C5 C4 N1 118.7(4)
C9 C4 C5 122.3(4)
C9 C4 N1 118.7(4)
C4 C5 C6 118.2(4)
C4 C5 C10 121.3(4)
C6 C5 C10 120.5(4)
C7 C6 C5 121.4(5)
C6 C7 C8 118.6(5)
C6 C7 C11 120.1(6)
C8 C7 C11 121.3(6)
C7 C8 C9 121.9(5)
C4 C9 C8 117.5(5)
C4 C9 C12 121.6(5)
C8 C9 C12 120.9(5)
C14 C13 N2 117.0(5)
C18 C13 C14 122.3(5)
C18 C13 N2 120.5(5)
C13 C14 C15 117.3(5)
C13 C14 C19 121.8(5)
C15 C14 C19 120.9(5)
C16 C15 C14 122.1(5)
C15 C16 C20 120.9(5)
C17 C16 C15 118.5(5)
C17 C16 C20 120.6(5)
C16 C17 C18 121.8(5)
C13 C18 C17 117.8(5)
C13 C18 C21 121.6(5)
C17 C18 C21 120.5(5)
N3 C22 Ir2 128.6(3)
N4 C22 Ir2 127.5(3)
N4 C22 N3 103.9(3)
C24 C23 N3 107.8(4)
C23 C24 N4 106.1(4)
C26 C25 C30 124.2(5)
C26 C25 N3 117.5(5)
C30 C25 N3 118.2(5)
C25 C26 C27 115.8(6)
C25 C26 C31 122.0(5)
C27 C26 C31 122.2(6)
C28 C27 C26 121.5(6)
C27 C28 C32 118.5(7)
C29 C28 C27 119.6(6)
C29 C28 C32 121.8(7)
C28 C29 C30 122.0(6)
C25 C30 C33 122.9(5)
C29 C30 C25 116.9(5)
C29 C30 C33 120.2(5)
C35 C34 C39 121.9(5)
C35 C34 N4 118.8(4)
C39 C34 N4 119.1(4)
C34 C35 C40 122.1(5)
C36 C35 C34 117.3(5)
C36 C35 C40 120.6(5)
C35 C36 C37 122.5(5)
C36 C37 C41 120.0(5)
C38 C37 C36 118.2(5)
C38 C37 C41 121.8(5)
C37 C38 C39 121.9(5)
C34 C39 C42 120.6(5)
C38 C39 C34 118.1(5)
C38 C39 C42 121.3(5)
C44 C43 S1 114.5(6)
C44A C43A S1 106(2)
C45 C44 C43 121.9(6)
C49 C44 C43 122.2(6)
C49 C44 C45 115.9(6)
C45A C44A C43A 120.0(8)
C45A C44A C49A 120.0
C49A C44A C43A 119.9(8)
C44A C45A C46A 120.0
C45A C46A C47A 120.0
C46A C47A Cl1A 118.7(8)
C48A C47A C46A 120.0
C48A C47A Cl1A 120.6(7)
C49A C48A C47A 120.0
C48A C49A C44A 120.0
C46 C45 C44 122.4(7)
C47 C46 C45 119.6(7)
C46 C47 C48 121.0(7)
C46 C47 Cl1 119.3(6)
C48 C47 Cl1 119.7(6)
C47 C48 C49 119.6(6)
C48 C49 C44 121.4(6)
C51 C50 S2 113.5(3)
C52 C51 C50 120.1(4)
C56 C51 C50 121.0(4)
C56 C51 C52 118.8(5)
C53 C52 C51 120.5(5)
C54 C53 C52 119.0(6)
C53 C54 Cl2 120.4(5)
C55 C54 C53 121.4(5)
C55 C54 Cl2 118.2(5)
C54 C55 C56 119.3(5)
C55 C56 C51 120.9(5)
C0AA Ir1 Ir2 156.63(13)
C0AA Ir1 S1 109.70(14)
C0AA Ir1 S2 110.11(13)
S1 Ir1 Ir2 54.91(3)
S1 Ir1 S2 80.65(4)
S2 Ir1 Ir2 53.75(2)
C22 Ir2 Ir1 119.43(13)
C22 Ir2 S1 95.96(13)
C22 Ir2 S2 175.02(13)
S1 Ir2 Ir1 55.03(3)
S2 Ir2 Ir1 55.70(3)
S2 Ir2 S1 81.90(4)
C0AA N1 C2 111.4(4)
C0AA N1 C4 126.8(4)
C2 N1 C4 121.8(4)
C0AA N2 C3 111.0(4)
C0AA N2 C13 128.1(4)
C3 N2 C13 120.6(4)
C22 N3 C23 110.7(4)
C22 N3 C25 128.4(4)
C23 N3 C25 120.8(4)
C22 N4 C24 111.5(4)
C22 N4 C34 128.4(4)
C24 N4 C34 120.0(4)
C43 S1 Ir1 109.9(3)
C43 S1 Ir2 108.0(4)
C43A S1 Ir1 104.8(9)
C43A S1 Ir2 107.3(15)
Ir2 S1 Ir1 70.06(3)
C50 S2 Ir1 105.35(15)
C50 S2 Ir2 107.50(14)
Ir2 S2 Ir1 70.55(3)

loop_
_geom_bond_atom_site_label_1
_geom_bond_atom_site_label_2
_geom_bond_distance
C0AA Ir1 1.969(4)
C0AA N1 1.379(6)
C0AA N2 1.380(6)
C2 C3 1.329(8)
C2 N1 1.383(6)
C3 N2 1.389(6)
C4 C5 1.390(6)
C4 C9 1.386(7)
C4 N1 1.436(6)
C5 C6 1.395(7)
C5 C10 1.510(7)
C6 C7 1.383(8)
C7 C8 1.388(8)
C7 C11 1.515(7)
C8 C9 1.398(7)
C9 C12 1.497(7)
C13 C14 1.390(7)
C13 C18 1.389(8)
C13 N2 1.446(6)
C14 C15 1.397(7)
C14 C19 1.498(8)
C15 C16 1.383(7)
C16 C17 1.376(8)
C16 C20 1.520(7)
C17 C18 1.396(7)
C18 C21 1.506(7)
C22 Ir2 2.036(4)
C22 N3 1.364(6)
C22 N4 1.359(6)
C23 C24 1.333(7)
C23 N3 1.386(6)
C24 N4 1.394(6)
C25 C26 1.386(8)
C25 C30 1.393(7)
C25 N3 1.439(6)
C26 C27 1.397(8)
C26 C31 1.516(8)
C27 C28 1.390(9)
C28 C29 1.362(9)
C28 C32 1.520(9)
C29 C30 1.375(7)
C30 C33 1.498(8)
C34 C35 1.393(7)
C34 C39 1.398(7)
C34 N4 1.435(6)
C35 C36 1.388(7)
C35 C40 1.504(7)
C36 C37 1.390(8)
C37 C38 1.377(7)
C37 C41 1.506(7)
C38 C39 1.388(7)
C39 C42 1.507(7)
C43 C44 1.476(8)
C43 S1 1.851(6)
C43A C44A 1.472(19)
C43A S1 1.851(17)
C44 C45 1.402(9)
C44 C49 1.395(9)
C44A C45A 1.3900
C44A C49A 1.3900
C45A C46A 1.3900
C46A C47A 1.3900
C47A C48A 1.3900
C47A Cl1A 1.66(2)
C48A C49A 1.3900
C45 C46 1.360(10)
C46 C47 1.358(11)
C47 C48 1.359(10)
C47 Cl1 1.743(8)
C48 C49 1.384(10)
C50 C51 1.504(6)
C50 S2 1.823(4)
C51 C52 1.396(7)
C51 C56 1.380(7)
C52 C53 1.384(8)
C53 C54 1.376(9)
C54 C55 1.374(9)
C54 Cl2 1.740(6)
C55 C56 1.379(8)
Ir1 Ir2 2.7941(3)
Ir1 S1 2.4357(12)
Ir1 S2 2.4478(11)
Ir2 S1 2.4321(11)
Ir2 S2 2.3896(9)
C57 O1 1.417(8)

loop_
_exptl_oxdiff_crystal_face_indexfrac_h
_exptl_oxdiff_crystal_face_indexfrac_k
_exptl_oxdiff_crystal_face_indexfrac_l
_exptl_oxdiff_crystal_face_x
_exptl_oxdiff_crystal_face_y
_exptl_oxdiff_crystal_face_z
-0.0002 -0.0010 -1.0002 -0.0284 -0.0531 0.0048
-0.9972 1.0043 2.0004 -0.0674 0.1764 0.0393
0.9993 0.9957 -5.0009 -0.1588 -0.2688 -0.1260
-1.0001 -1.0007 -0.0002 0.0169 0.0035 0.1501
-1.9993 -1.0020 -2.0008 -0.0935 -0.0657 0.2592
-0.9992 -0.0013 -2.0006 -0.1104 -0.0692 0.1092
0.0009 0.9995 -2.0004 -0.1273 -0.0727 -0.0409
1.9988 0.9990 -0.9999 0.0084 -0.0935 -0.2448
-0.9987 0.0018 1.0001 -0.0253 0.0899 0.0947
0.9961 -2.0048 -1.0003 0.1663 -0.1567 0.0064
1.9949 -2.0055 -1.0001 0.2200 -0.1936 -0.0931
-0.9961 2.0048 1.0003 -0.1663 0.1567 -0.0064
0.0027 2.0040 1.0004 -0.1127 0.1198 -0.1059
-0.0027 -2.0040 -1.0004 0.1127 -0.1198 0.1059
1.0005 1.0028 2.0007 0.0399 0.1026 -0.1597
0.0002 0.0010 1.0002 0.0284 0.0531 -0.0048
